data_4125262
loop_
_publ_author_name
'Pfeifer, Lukas'
'Engle, Keary M.'
'Pidgeon, George W.'
'Sparkes, Hazel A.'
'Thompson, Amber L.'
'Brown, John M.'
'Gouverneur, V\'eronique'

_publ_section_title
;
 Hydrogen-Bonded Homoleptic Fluoride-Diarylurea Complexes: Structure,
 Reactivity, and Coordinating Power.
;
_journal_issue 40
_journal_name_full 'Journal of the American Chemical Society'
_journal_page_first 13314
_journal_paper_doi 10.1021/jacs.6b07501
_journal_volume 138
_journal_year 2016
_chemical_absolute_configuration unk
_chemical_formula_moiety '2(C21 H28 N2 O), C16 H36 N, F'
_chemical_formula_sum 'C58 H92 F N5 O2'
_chemical_formula_weight 910.40
_chemical_melting_point ?
_space_group_IT_number 7
_symmetry_cell_setting monoclinic
_symmetry_space_group_name_Hall 'P -2yac'
_symmetry_space_group_name_H-M 'P 1 n 1'
_atom_sites_solution_hydrogens difmap
_atom_sites_solution_primary other
_audit_creation_date 13-06-04
_audit_creation_method CRYSTALS_ver_14.40
_cell_angle_alpha 90
_cell_angle_beta 98.5587(7)
_cell_angle_gamma 90
_cell_formula_units_Z 4
_cell_length_a 12.8854(1)
_cell_length_b 16.5136(1)
_cell_length_c 26.1896(2)
_cell_measurement_reflns_used 58823
_cell_measurement_temperature 150
_cell_measurement_theta_max 77
_cell_measurement_theta_min 3
_cell_volume 5510.68(7)
_computing_cell_refinement 'CrysAlis, (Oxford Diffraction, 2002)'
_computing_data_collection 'SuperNova, (Oxford Diffraction, 2010)'
_computing_data_reduction 'CrysAlis, (Oxford Diffraction, 2002)'
_computing_molecular_graphics 'CAMERON (Watkin et al., 1996)'
_computing_publication_material 'CRYSTALS (Betteridge et al., 2003)'
_computing_structure_refinement 'CRYSTALS (Betteridge et al., 2003)'
_computing_structure_solution 'Superflip (Palatinus & Chapuis, 2007)'
_diffrn_ambient_temperature 150
_diffrn_measured_fraction_theta_full 0.998
_diffrn_measured_fraction_theta_max 0.994
_diffrn_measurement_device Area
_diffrn_measurement_device_type 'Oxford Diffraction SuperNova'
_diffrn_measurement_method \w
_diffrn_radiation_monochromator graphite
_diffrn_radiation_type 'Cu K\a'
_diffrn_radiation_wavelength 1.54190
_diffrn_reflns_av_R_equivalents 0.033
_diffrn_reflns_limit_h_max 16
_diffrn_reflns_limit_h_min -16
_diffrn_reflns_limit_k_max 20
_diffrn_reflns_limit_k_min -20
_diffrn_reflns_limit_l_max 32
_diffrn_reflns_limit_l_min -32
_diffrn_reflns_number 131171
_diffrn_reflns_theta_full 75.435
_diffrn_reflns_theta_max 76.975
_diffrn_reflns_theta_min 3.174
_diffrn_standards_number 0
_exptl_absorpt_coefficient_mu 0.526
_exptl_absorpt_correction_T_max 0.96
_exptl_absorpt_correction_T_min 0.61
_exptl_absorpt_correction_type multi-scan
_exptl_absorpt_process_details 'CrysAlis, (Oxford Diffraction, 2002)'
_exptl_crystal_colour clear_pale_colourless
_exptl_crystal_density_diffrn 1.097
_exptl_crystal_density_meas ?
_exptl_crystal_density_method 'not measured'
_exptl_crystal_description lath
_exptl_crystal_F_000 2000
_exptl_crystal_size_max 0.18
_exptl_crystal_size_mid 0.15
_exptl_crystal_size_min 0.07
_refine_diff_density_max 0.55
_refine_diff_density_min -0.47
_refine_ls_extinction_method None
_refine_ls_goodness_of_fit_ref 0.9959
_refine_ls_hydrogen_treatment noref
_refine_ls_matrix_type full
_refine_ls_number_parameters 1282
_refine_ls_number_reflns 22471
_refine_ls_number_restraints 194
_refine_ls_R_factor_all 0.0586
_refine_ls_R_factor_gt 0.0558
_refine_ls_shift/su_max 0.0045003
_refine_ls_shift/su_mean 0.0003222
_refine_ls_structure_factor_coef Fsqd
_refine_ls_weighting_details
;
 Method= Modified Sheldrick 
 w=1/[\s^2^(F^2^) + ( 0.10P)^2^ + 2.16P] 
 ,where P=(max(Fo^2^,0) + 2Fc^2^)/3 
;
_refine_ls_weighting_scheme calc
_refine_ls_wR_factor_all 0.1691
_refine_ls_wR_factor_gt 0.1654
_refine_ls_wR_factor_ref 0.1689
_reflns_limit_h_max 16
_reflns_limit_h_min -16
_reflns_limit_k_max 20
_reflns_limit_k_min 0
_reflns_limit_l_max 32
_reflns_limit_l_min -32
_reflns_number_gt 21189
_reflns_number_total 22571
_reflns_threshold_expression I>2.0\s(I)
_oxford_diffrn_Wilson_B_factor 3.96
_oxford_diffrn_Wilson_scale 0.16
_oxford_refine_ls_r_factor_ref 0.0586
_oxford_refine_ls_scale 2.581(17)
_oxford_reflns_number_all 22478
_oxford_reflns_threshold_expression_ref I>-3.0\s(I)
_oxford_structure_analysis_title 056gwp13
_cod_data_source_file ja6b07501_si_002.cif
_cod_data_source_block 2i
_cod_depositor_comments
;
The following automatic conversions were performed:

'_chemical_melting_point' value 'not measured' was changed to '?' -
the value is undefined or not given.

'_atom_sites_solution_primary' value 'Other' changed to 'other'
according to
/usr/data/users/saulius/crontab/automatic-downloads/rss-feeds/ACS/lib/dictionaries/cif_core.dic
dictionary named 'cif_core.dic' version 2.4.2 from 2011-04-26.

'_exptl_crystal_density_meas' value 'not measured' was changed to '?'
- the value is perceived as not measured.

Automatic conversion script
Id: cif_fix_values 4268 2015-11-12 08:31:59Z antanas 

 Adding full bibliography for 4125254--4125278.cif.
;
_cod_original_sg_symbol_H-M 'P n '
_cod_original_formula_sum 'C58 H92 F1 N5 O2'
_cod_database_code 4125262

loop_
_symmetry_equiv_pos_as_xyz
x,y,z
x+1/2,-y,z+1/2

loop_
_atom_site_label
_atom_site_type_symbol
_atom_site_fract_x
_atom_site_fract_y
_atom_site_fract_z
_atom_site_U_iso_or_equiv
_atom_site_occupancy
_atom_site_adp_type
_atom_site_refinement_flags_posn
_atom_site_refinement_flags_occupancy
_atom_site_disorder_assembly
_atom_site_disorder_group
F1 F 0.49974(14) 0.39039(13) 0.49986(8) 0.0659 1.0000 Uani . . . .
F2 F 0.79595(12) 0.92930(10) 0.49113(7) 0.0515 1.0000 Uani . . . .
O1 O 0.15175(15) 0.37684(12) 0.47320(8) 0.0510 1.0000 Uani . . . .
C1 C 0.2481(2) 0.37825(15) 0.48023(11) 0.0452 1.0000 Uani . . . .
N11 N 0.30991(18) 0.36346(15) 0.52658(10) 0.0491 1.0000 Uani . . . .
C12 C 0.2789(2) 0.32797(16) 0.57074(11) 0.0480 1.0000 Uani . . . .
C13 C 0.3583(2) 0.29758(19) 0.60755(13) 0.0544 1.0000 Uani . . . .
C14 C 0.3351(3) 0.25928(19) 0.65125(14) 0.0599 1.0000 Uani . . . .
C15 C 0.2331(3) 0.24974(18) 0.66009(14) 0.0630 1.0000 Uani D . . .
C16 C 0.1543(3) 0.2804(2) 0.62307(14) 0.0595 1.0000 Uani . . . .
C17 C 0.1754(2) 0.31995(19) 0.57901(12) 0.0526 1.0000 Uani . . . .
C18 C 0.2071(3) 0.2075(2) 0.70779(15) 0.0756 1.0000 Uani D . . .
C19 C 0.2440(10) 0.2403(6) 0.7575(3) 0.0767 0.390(8) Uani D P 1 1
C20 C 0.2069(10) 0.1838(6) 0.7966(4) 0.0761 0.390(8) Uani D P 1 1
C21 C 0.2430(14) 0.2190(9) 0.8497(5) 0.0873 0.390(8) Uani D P 1 1
C23 C 0.1768(7) 0.2682(4) 0.7500(2) 0.0801 0.610(8) Uani D P 1 2
C24 C 0.1509(6) 0.2311(5) 0.8014(3) 0.0888 0.610(8) Uani D P 1 2
C25 C 0.2480(8) 0.1965(6) 0.8340(4) 0.0926 0.610(8) Uani D P 1 2
N31 N 0.30813(18) 0.39366(16) 0.44266(10) 0.0506 1.0000 Uani . . . .
C32 C 0.2732(2) 0.41264(16) 0.39079(11) 0.0476 1.0000 Uani . . . .
C33 C 0.3489(3) 0.43793(19) 0.36126(13) 0.0565 1.0000 Uani . . . .
C34 C 0.3224(3) 0.4576(2) 0.30986(14) 0.0625 1.0000 Uani . . . .
C35 C 0.2194(3) 0.45374(18) 0.28530(13) 0.0600 1.0000 Uani . . . .
C36 C 0.1454(3) 0.4273(2) 0.31506(14) 0.0652 1.0000 Uani . . . .
C37 C 0.1698(2) 0.4062(2) 0.36629(13) 0.0585 1.0000 Uani . . . .
C38 C 0.1896(4) 0.4780(2) 0.22991(15) 0.0764 1.0000 Uani . . . .
C39 C 0.2043(3) 0.4126(2) 0.19170(14) 0.0639 1.0000 Uani . . . .
C40 C 0.1750(3) 0.4420(2) 0.13557(15) 0.0697 1.0000 Uani . . . .
C41 C 0.1950(3) 0.3805(3) 0.09600(16) 0.0793 1.0000 Uani . . . .
O2 O 1.12168(15) 0.83264(11) 0.50254(7) 0.0446 1.0000 Uani . . . .
C2 C 1.03421(19) 0.86231(13) 0.50028(9) 0.0364 1.0000 Uani . . . .
N51 N 0.97247(16) 0.85637(12) 0.53884(8) 0.0379 1.0000 Uani . . . .
C52 C 0.9948(2) 0.81296(13) 0.58504(9) 0.0361 1.0000 Uani . . . .
C53 C 0.9098(2) 0.79493(15) 0.61040(10) 0.0404 1.0000 Uani . . . .
C54 C 0.9250(2) 0.75468(16) 0.65751(10) 0.0460 1.0000 Uani . . . .
C55 C 1.0236(2) 0.73044(14) 0.68068(10) 0.0460 1.0000 Uani . . . .
C56 C 1.1073(2) 0.74769(15) 0.65414(11) 0.0463 1.0000 Uani . . . .
C57 C 1.0949(2) 0.78828(15) 0.60728(10) 0.0429 1.0000 Uani . . . .
C58 C 1.0391(3) 0.69046(16) 0.73274(11) 0.0536 1.0000 Uani . . . .
C59 C 1.0604(2) 0.75022(15) 0.77749(10) 0.0417 1.0000 Uani . . . .
C60 C 1.0705(3) 0.70956(18) 0.82962(11) 0.0522 1.0000 Uani . . . .
C61 C 1.0866(3) 0.7685(2) 0.87488(12) 0.0690 1.0000 Uani . . . .
N71 N 0.98390(18) 0.90525(14) 0.45921(9) 0.0442 1.0000 Uani . . . .
C72 C 1.0180(2) 0.91791(15) 0.41134(10) 0.0400 1.0000 Uani . . . .
C73 C 0.9476(2) 0.9573(2) 0.37370(12) 0.0550 1.0000 Uani . . . .
C74 C 0.9744(3) 0.9725(2) 0.32533(11) 0.0567 1.0000 Uani . . . .
C75 C 1.0699(2) 0.94972(16) 0.31217(10) 0.0444 1.0000 Uani . . . .
C76 C 1.1391(2) 0.91116(16) 0.34971(11) 0.0449 1.0000 Uani . . . .
C77 C 1.1153(2) 0.89433(16) 0.39893(10) 0.0432 1.0000 Uani . . . .
C78 C 1.0953(2) 0.96389(17) 0.25836(11) 0.0478 1.0000 Uani . . . .
C79 C 1.0422(2) 0.90445(19) 0.21872(11) 0.0524 1.0000 Uani . . . .
C80 C 1.0560(3) 0.9260(2) 0.16330(12) 0.0610 1.0000 Uani . . . .
C81 C 1.1696(3) 0.9247(2) 0.15437(14) 0.0639 1.0000 Uani . . . .
O3 O 0.84584(15) 0.35728(15) 0.50969(8) 0.0541 1.0000 Uani . . . .
C3 C 0.75207(19) 0.37073(15) 0.50812(10) 0.0404 1.0000 Uani . . . .
N91 N 0.69576(16) 0.35351(14) 0.54718(9) 0.0441 1.0000 Uani . . . .
C92 C 0.7327(2) 0.32543(14) 0.59665(10) 0.0408 1.0000 Uani . . . .
C93 C 0.6659(2) 0.33305(17) 0.63370(11) 0.0476 1.0000 Uani . . . .
C94 C 0.6960(2) 0.30698(18) 0.68408(12) 0.0518 1.0000 Uani . . . .
C95 C 0.7941(2) 0.27240(16) 0.69944(11) 0.0499 1.0000 Uani D . . .
C96 C 0.8594(2) 0.26475(17) 0.66237(12) 0.0493 1.0000 Uani . . . .
C97 C 0.8305(2) 0.28946(16) 0.61157(11) 0.0448 1.0000 Uani . . . .
C98 C 0.8285(3) 0.24685(19) 0.75455(12) 0.0612 1.0000 Uani D . . .
C99 C 0.8813(7) 0.3204(4) 0.7877(2) 0.0771 0.638(9) Uani D P 2 1
C100 C 0.8774(8) 0.2806(6) 0.8424(3) 0.1011 0.638(9) Uani D P 2 1
C101 C 0.8221(8) 0.2925(6) 0.8807(3) 0.1116 0.638(9) Uani D P 2 1
C103 C 0.8413(8) 0.3109(6) 0.7950(3) 0.0565 0.362(9) Uani D P 2 2
C104 C 0.9249(7) 0.3077(6) 0.8443(3) 0.0563 0.362(9) Uani D P 2 2
C105 C 0.8732(7) 0.3457(6) 0.8872(3) 0.0609 0.362(9) Uani D P 2 2
N111 N 0.69030(19) 0.40680(15) 0.46730(10) 0.0501 1.0000 Uani . . . .
C112 C 0.7190(2) 0.43214(16) 0.42060(11) 0.0458 1.0000 Uani . . . .
C113 C 0.6528(3) 0.48661(17) 0.39052(13) 0.0588 1.0000 Uani . . . .
C114 C 0.6717(4) 0.5114(2) 0.34278(15) 0.0742 1.0000 Uani . . . .
C115 C 0.7603(4) 0.4851(2) 0.32324(14) 0.0762 1.0000 Uani D . . .
C116 C 0.8267(3) 0.4329(2) 0.35367(13) 0.0640 1.0000 Uani . . . .
C117 C 0.8082(2) 0.40550(18) 0.40161(11) 0.0503 1.0000 Uani . . . .
C118 C 0.8103(12) 0.5128(9) 0.2757(4) 0.0828 0.336(9) Uani D P 3 1
C119 C 0.7704(11) 0.4650(7) 0.2266(4) 0.0783 0.336(9) Uani D P 3 1
C120 C 0.8261(12) 0.5185(7) 0.1896(4) 0.0772 0.336(9) Uani D P 3 1
C121 C 0.8389(13) 0.4623(8) 0.1450(4) 0.0825 0.336(9) Uani D P 3 1
C122 C 0.7677(7) 0.5155(6) 0.2687(3) 0.1013 0.664(9) Uani D P 3 2
C123 C 0.8188(9) 0.4540(7) 0.2362(3) 0.1227 0.664(9) Uani D P 3 2
C124 C 0.7926(8) 0.4839(10) 0.1764(4) 0.1383 0.664(9) Uani D P 3 2
C125 C 0.9002(9) 0.5002(9) 0.1663(4) 0.1430 0.664(9) Uani D P 3 2
O4 O 0.44334(15) 0.91330(13) 0.46128(8) 0.0528 1.0000 Uani . . . .
C4 C 0.5395(2) 0.91681(15) 0.46930(11) 0.0436 1.0000 Uani . . . .
N131 N 0.60088(17) 0.93971(14) 0.43336(9) 0.0461 1.0000 Uani . . . .
C132 C 0.5649(2) 0.96273(15) 0.38232(11) 0.0429 1.0000 Uani . . . .
C133 C 0.6333(2) 1.00594(17) 0.35637(12) 0.0518 1.0000 Uani . . . .
C134 C 0.6048(2) 1.02853(18) 0.30507(13) 0.0543 1.0000 Uani . . . .
C135 C 0.5064(2) 1.00924(15) 0.27802(11) 0.0479 1.0000 Uani . . . .
C136 C 0.4396(2) 0.96599(18) 0.30460(12) 0.0517 1.0000 Uani . . . .
C137 C 0.4666(2) 0.94201(18) 0.35543(12) 0.0496 1.0000 Uani . . . .
C138 C 0.4749(3) 1.03333(17) 0.22276(12) 0.0540 1.0000 Uani . . . .
C139 C 0.4742(2) 0.96321(15) 0.18464(11) 0.0468 1.0000 Uani . . . .
C140 C 0.4484(2) 0.98933(17) 0.12832(11) 0.0498 1.0000 Uani . . . .
C141 C 0.4514(3) 0.9210(2) 0.08972(13) 0.0625 1.0000 Uani . . . .
N142 N 0.59940(18) 0.89914(14) 0.51563(9) 0.0469 1.0000 Uani . . . .
C143 C 0.5634(2) 0.86738(15) 0.55982(11) 0.0449 1.0000 Uani . . . .
C144 C 0.6316(2) 0.87120(18) 0.60614(12) 0.0519 1.0000 Uani . . . .
C145 C 0.6043(3) 0.8382(2) 0.65057(13) 0.0576 1.0000 Uani . . . .
C146 C 0.5074(3) 0.80117(18) 0.65122(12) 0.0545 1.0000 Uani . . . .
C147 C 0.4398(3) 0.7993(2) 0.60468(14) 0.0612 1.0000 Uani . . . .
C148 C 0.4661(3) 0.8310(2) 0.55996(12) 0.0563 1.0000 Uani . . . .
C149 C 0.4771(3) 0.7655(2) 0.70033(14) 0.0652 1.0000 Uani . . . .
C150 C 0.4121(4) 0.8204(3) 0.72815(18) 0.0876 1.0000 Uani D . . .
C151 C 0.3757(4) 0.7859(4) 0.77866(18) 0.0987 1.0000 Uani D . . .
C152 C 0.4690(4) 0.7725(4) 0.8167(2) 0.1068 1.0000 Uani D . . .
N201 N 0.01379(17) 0.60035(12) 0.48695(9) 0.0417 1.0000 Uani . . . .
C202 C -0.0066(2) 0.52586(15) 0.51822(11) 0.0454 1.0000 Uani . . . .
C203 C 0.0036(3) 0.5405(2) 0.57607(12) 0.0571 1.0000 Uani . . . .
C204 C -0.0408(3) 0.4728(2) 0.60400(14) 0.0688 1.0000 Uani . . . .
C205 C -0.0246(4) 0.4808(3) 0.66209(14) 0.0763 1.0000 Uani . . . .
C206 C 0.1197(2) 0.63664(15) 0.50734(11) 0.0467 1.0000 Uani . . . .
C207 C 0.2148(2) 0.58417(17) 0.50373(13) 0.0525 1.0000 Uani . . . .
C208 C 0.3129(3) 0.6311(2) 0.52613(17) 0.0700 1.0000 Uani . . . .
C209 C 0.4132(3) 0.5847(3) 0.5192(2) 0.1002 1.0000 Uani . . . .
C210 C 0.0093(2) 0.57486(17) 0.43113(11) 0.0481 1.0000 Uani . . . .
C211 C 0.0283(3) 0.6433(2) 0.39493(14) 0.0693 1.0000 Uani . . . .
C212 C 0.0087(5) 0.6208(3) 0.33983(18) 0.1005 1.0000 Uani . . . .
C213 C 0.0267(4) 0.6858(4) 0.30296(18) 0.1025 1.0000 Uani . . . .
C214 C -0.0684(2) 0.66510(15) 0.49134(11) 0.0451 1.0000 Uani . . . .
C215 C -0.1808(2) 0.64509(17) 0.46947(11) 0.0484 1.0000 Uani . . . .
C216 C -0.2521(3) 0.71544(19) 0.47921(13) 0.0575 1.0000 Uani . . . .
C217 C -0.3659(3) 0.6997(2) 0.45553(15) 0.0668 1.0000 Uani . . . .
N221 N 0.26779(15) 0.11429(12) 0.47470(8) 0.0367 1.0000 Uani . . . .
C222 C 0.36568(18) 0.16165(14) 0.49663(10) 0.0380 1.0000 Uani . . . .
C223 C 0.46948(18) 0.11901(15) 0.49407(10) 0.0401 1.0000 Uani . . . .
C224 C 0.55953(19) 0.17186(16) 0.51897(10) 0.0412 1.0000 Uani . . . .
C225 C 0.6647(2) 0.1354(2) 0.51243(12) 0.0517 1.0000 Uani . . . .
C226 C 0.26994(19) 0.09321(15) 0.41838(10) 0.0397 1.0000 Uani . . . .
C227 C 0.2695(2) 0.16573(16) 0.38286(11) 0.0458 1.0000 Uani . . . .
C228 C 0.2768(3) 0.1404(2) 0.32758(12) 0.0570 1.0000 Uani . . . .
C229 C 0.2757(3) 0.2124(2) 0.29197(13) 0.0626 1.0000 Uani . . . .
C230 C 0.17452(18) 0.16827(15) 0.48036(10) 0.0401 1.0000 Uani . . . .
C231 C 0.0676(2) 0.13459(17) 0.45927(11) 0.0455 1.0000 Uani . . . .
C232 C -0.0174(2) 0.19681(19) 0.46460(13) 0.0528 1.0000 Uani . . . .
C233 C -0.1254(2) 0.1658(2) 0.44170(14) 0.0614 1.0000 Uani . . . .
C234 C 0.26176(19) 0.03606(15) 0.50465(11) 0.0423 1.0000 Uani . . . .
C235 C 0.2730(2) 0.04725(18) 0.56268(12) 0.0502 1.0000 Uani . . . .
C236 C 0.2361(3) -0.02692(19) 0.58900(13) 0.0573 1.0000 Uani . . . .
C237 C 0.2522(3) -0.0187(3) 0.64679(15) 0.0733 1.0000 Uani . . . .
H131 H 0.4285 0.3038 0.6017 0.0654 1.0000 Uiso . . . .
H141 H 0.3904 0.2371 0.6749 0.0719 1.0000 Uiso . . . .
H161 H 0.0830 0.2756 0.6271 0.0725 1.0000 Uiso . . . .
H171 H 0.1200 0.3401 0.5552 0.0628 1.0000 Uiso . . . .
H183 H 0.1299 0.2046 0.7046 0.0902 0.390(8) Uiso . P 1 1
H182 H 0.2367 0.1529 0.7068 0.0902 0.390(8) Uiso . P 1 1
H181 H 0.2707 0.1813 0.7252 0.0897 0.610(8) Uiso . P 1 2
H184 H 0.1487 0.1681 0.6986 0.0897 0.610(8) Uiso . P 1 2
H192 H 0.2150 0.2940 0.7597 0.0909 0.390(8) Uiso . P 1 1
H191 H 0.3211 0.2432 0.7621 0.0909 0.390(8) Uiso . P 1 1
H202 H 0.1333 0.1784 0.7913 0.0901 0.390(8) Uiso . P 1 1
H201 H 0.2384 0.1303 0.7939 0.0899 0.390(8) Uiso . P 1 1
H211 H 0.2060 0.1917 0.8735 0.1290 0.390(8) Uiso . P 1 1
H212 H 0.2322 0.2748 0.8496 0.1287 0.390(8) Uiso . P 1 1
H213 H 0.3183 0.2059 0.8591 0.1287 0.390(8) Uiso . P 1 1
H232 H 0.2353 0.3059 0.7580 0.0959 0.610(8) Uiso . P 1 2
H231 H 0.1162 0.2981 0.7339 0.0957 0.610(8) Uiso . P 1 2
H242 H 0.1225 0.2719 0.8216 0.1078 0.610(8) Uiso . P 1 2
H241 H 0.1015 0.1868 0.7935 0.1085 0.610(8) Uiso . P 1 2
H251 H 0.2312 0.1753 0.8654 0.1398 0.610(8) Uiso . P 1 2
H253 H 0.3000 0.2382 0.8420 0.1402 0.610(8) Uiso . P 1 2
H252 H 0.2792 0.1535 0.8160 0.1396 0.610(8) Uiso . P 1 2
H331 H 0.4215 0.4436 0.3759 0.0680 1.0000 Uiso . . . .
H341 H 0.3738 0.4752 0.2908 0.0752 1.0000 Uiso . . . .
H361 H 0.0766 0.4242 0.2992 0.0774 1.0000 Uiso . . . .
H371 H 0.1187 0.3882 0.3839 0.0706 1.0000 Uiso . . . .
H381 H 0.2333 0.5251 0.2237 0.0927 1.0000 Uiso . . . .
H382 H 0.1158 0.4931 0.2249 0.0917 1.0000 Uiso . . . .
H391 H 0.2784 0.3954 0.1968 0.0752 1.0000 Uiso . . . .
H392 H 0.1624 0.3681 0.1988 0.0748 1.0000 Uiso . . . .
H402 H 0.2147 0.4916 0.1278 0.0832 1.0000 Uiso . . . .
H401 H 0.1001 0.4541 0.1281 0.0832 1.0000 Uiso . . . .
H411 H 0.1740 0.4021 0.0614 0.1185 1.0000 Uiso . . . .
H413 H 0.2715 0.3669 0.1011 0.1190 1.0000 Uiso . . . .
H412 H 0.1513 0.3316 0.1006 0.1190 1.0000 Uiso . . . .
H531 H 0.8445 0.8124 0.5959 0.0495 1.0000 Uiso . . . .
H541 H 0.8657 0.7447 0.6747 0.0550 1.0000 Uiso . . . .
H561 H 1.1756 0.7344 0.6699 0.0556 1.0000 Uiso . . . .
H571 H 1.1545 0.7980 0.5903 0.0505 1.0000 Uiso . . . .
H581 H 1.0960 0.6511 0.7354 0.0638 1.0000 Uiso . . . .
H582 H 0.9747 0.6611 0.7357 0.0654 1.0000 Uiso . . . .
H592 H 1.1216 0.7811 0.7742 0.0515 1.0000 Uiso . . . .
H591 H 1.0029 0.7884 0.7746 0.0494 1.0000 Uiso . . . .
H601 H 1.1310 0.6718 0.8328 0.0627 1.0000 Uiso . . . .
H602 H 1.0020 0.6811 0.8327 0.0630 1.0000 Uiso . . . .
H611 H 1.0819 0.7413 0.9076 0.1026 1.0000 Uiso . . . .
H612 H 1.1552 0.7921 0.8764 0.1044 1.0000 Uiso . . . .
H613 H 1.0353 0.8116 0.8706 0.1025 1.0000 Uiso . . . .
H731 H 0.8796 0.9738 0.3811 0.0658 1.0000 Uiso . . . .
H741 H 0.9284 0.9974 0.3012 0.0678 1.0000 Uiso . . . .
H761 H 1.2045 0.8948 0.3411 0.0543 1.0000 Uiso . . . .
H771 H 1.1653 0.8698 0.4251 0.0510 1.0000 Uiso . . . .
H781 H 1.1714 0.9621 0.2588 0.0574 1.0000 Uiso . . . .
H782 H 1.0742 1.0192 0.2482 0.0586 1.0000 Uiso . . . .
H792 H 1.0725 0.8511 0.2269 0.0634 1.0000 Uiso . . . .
H791 H 0.9675 0.9024 0.2224 0.0630 1.0000 Uiso . . . .
H802 H 1.0276 0.9801 0.1552 0.0738 1.0000 Uiso . . . .
H801 H 1.0141 0.8853 0.1409 0.0729 1.0000 Uiso . . . .
H811 H 1.1718 0.9363 0.1184 0.0961 1.0000 Uiso . . . .
H812 H 1.2126 0.9653 0.1757 0.0949 1.0000 Uiso . . . .
H813 H 1.1990 0.8737 0.1622 0.0962 1.0000 Uiso . . . .
H931 H 0.6000 0.3564 0.6241 0.0565 1.0000 Uiso . . . .
H941 H 0.6483 0.3125 0.7086 0.0622 1.0000 Uiso . . . .
H961 H 0.9279 0.2418 0.6721 0.0605 1.0000 Uiso . . . .
H971 H 0.8764 0.2817 0.5870 0.0546 1.0000 Uiso . . . .
H981 H 0.8822 0.2041 0.7548 0.0739 0.638(9) Uiso . P 2 1
H983 H 0.7673 0.2264 0.7696 0.0742 0.638(9) Uiso . P 2 1
H984 H 0.8961 0.2188 0.7561 0.0739 0.362(9) Uiso . P 2 2
H982 H 0.7749 0.2093 0.7631 0.0741 0.362(9) Uiso . P 2 2
H991 H 0.9458 0.3364 0.7798 0.0947 0.638(9) Uiso . P 2 1
H992 H 0.8310 0.3670 0.7851 0.0949 0.638(9) Uiso . P 2 1
H1001 H 0.9514 0.2959 0.8611 0.1276 0.638(9) Uiso . P 2 1
H1002 H 0.8745 0.2232 0.8382 0.1277 0.638(9) Uiso . P 2 1
H1013 H 0.8689 0.2933 0.9123 0.1770 0.638(9) Uiso . P 2 1
H1012 H 0.7861 0.3450 0.8724 0.1773 0.638(9) Uiso . P 2 1
H1011 H 0.7741 0.2472 0.8757 0.1772 0.638(9) Uiso . P 2 1
H1032 H 0.7724 0.3141 0.8080 0.0659 0.362(9) Uiso . P 2 2
H1031 H 0.8543 0.3597 0.7789 0.0653 0.362(9) Uiso . P 2 2
H1041 H 0.9845 0.3411 0.8389 0.0639 0.362(9) Uiso . P 2 2
H1042 H 0.9505 0.2518 0.8528 0.0636 0.362(9) Uiso . P 2 2
H1052 H 0.9090 0.3957 0.8954 0.0842 0.362(9) Uiso . P 2 2
H1051 H 0.8016 0.3547 0.8751 0.0842 0.362(9) Uiso . P 2 2
H1053 H 0.8841 0.3104 0.9169 0.0839 0.362(9) Uiso . P 2 2
H1131 H 0.5977 0.5073 0.4042 0.0717 1.0000 Uiso . . . .
H1141 H 0.6249 0.5469 0.3228 0.0892 1.0000 Uiso . . . .
H1161 H 0.8873 0.4167 0.3432 0.0769 1.0000 Uiso . . . .
H1171 H 0.8550 0.3710 0.4205 0.0598 1.0000 Uiso . . . .
H1181 H 0.8867 0.5056 0.2835 0.0982 0.336(9) Uiso . P 3 1
H1182 H 0.7936 0.5693 0.2695 0.0981 0.336(9) Uiso . P 3 1
H1192 H 0.7965 0.4090 0.2287 0.0927 0.336(9) Uiso . P 3 1
H1191 H 0.6951 0.4645 0.2190 0.0931 0.336(9) Uiso . P 3 1
H1201 H 0.8948 0.5369 0.2062 0.0920 0.336(9) Uiso . P 3 1
H1202 H 0.7850 0.5652 0.1768 0.0920 0.336(9) Uiso . P 3 1
H1211 H 0.8568 0.4940 0.1165 0.1232 0.336(9) Uiso . P 3 1
H1212 H 0.8937 0.4241 0.1563 0.1230 0.336(9) Uiso . P 3 1
H1213 H 0.7737 0.4342 0.1351 0.1229 0.336(9) Uiso . P 3 1
H1222 H 0.8073 0.5665 0.2716 0.1212 0.664(9) Uiso . P 3 2
H1221 H 0.6965 0.5269 0.2521 0.1215 0.664(9) Uiso . P 3 2
H1232 H 0.8933 0.4513 0.2484 0.1466 0.664(9) Uiso . P 3 2
H1231 H 0.7890 0.4015 0.2397 0.1466 0.664(9) Uiso . P 3 2
H1242 H 0.7515 0.5334 0.1700 0.1662 0.664(9) Uiso . P 3 2
H1241 H 0.7604 0.4418 0.1530 0.1658 0.664(9) Uiso . P 3 2
H1251 H 0.8985 0.5320 0.1358 0.2143 0.664(9) Uiso . P 3 2
H1253 H 0.9387 0.5282 0.1955 0.2141 0.664(9) Uiso . P 3 2
H1252 H 0.9342 0.4477 0.1622 0.2142 0.664(9) Uiso . P 3 2
H1331 H 0.7017 1.0208 0.3753 0.0612 1.0000 Uiso . . . .
H1341 H 0.6553 1.0546 0.2872 0.0637 1.0000 Uiso . . . .
H1361 H 0.3718 0.9525 0.2879 0.0623 1.0000 Uiso . . . .
H1371 H 0.4201 0.9117 0.3719 0.0596 1.0000 Uiso . . . .
H1381 H 0.5251 1.0736 0.2146 0.0649 1.0000 Uiso . . . .
H1382 H 0.4058 1.0570 0.2184 0.0644 1.0000 Uiso . . . .
H1391 H 0.5422 0.9343 0.1890 0.0566 1.0000 Uiso . . . .
H1392 H 0.4219 0.9245 0.1919 0.0562 1.0000 Uiso . . . .
H1401 H 0.4982 1.0305 0.1221 0.0584 1.0000 Uiso . . . .
H1402 H 0.3804 1.0160 0.1229 0.0605 1.0000 Uiso . . . .
H1411 H 0.4414 0.9424 0.0556 0.0749 1.0000 Uiso . . . .
H1412 H 0.3971 0.8808 0.0932 0.0929 1.0000 Uiso . . . .
H1413 H 0.5189 0.8927 0.0962 0.0925 1.0000 Uiso . . . .
H1441 H 0.6985 0.8967 0.6052 0.0627 1.0000 Uiso . . . .
H1451 H 0.6531 0.8407 0.6822 0.0688 1.0000 Uiso . . . .
H1471 H 0.3743 0.7748 0.6053 0.0738 1.0000 Uiso . . . .
H1481 H 0.4187 0.8273 0.5295 0.0684 1.0000 Uiso . . . .
H1492 H 0.5401 0.7510 0.7241 0.0794 1.0000 Uiso . . . .
H1491 H 0.4362 0.7167 0.6921 0.0788 1.0000 Uiso . . . .
H1501 H 0.4695 0.8586 0.7414 0.1026 1.0000 Uiso . . . .
H1502 H 0.3532 0.8457 0.7037 0.1051 1.0000 Uiso . . . .
H1512 H 0.3283 0.8214 0.7935 0.1171 1.0000 Uiso . . . .
H1511 H 0.3393 0.7360 0.7721 0.1181 1.0000 Uiso . . . .
H1523 H 0.4435 0.7560 0.8483 0.1622 1.0000 Uiso . . . .
H1522 H 0.5077 0.8233 0.8231 0.1618 1.0000 Uiso . . . .
H1521 H 0.5114 0.7305 0.8034 0.1616 1.0000 Uiso . . . .
H2021 H -0.0766 0.5092 0.5060 0.0550 1.0000 Uiso . . . .
H2022 H 0.0430 0.4841 0.5123 0.0555 1.0000 Uiso . . . .
H2031 H -0.0253 0.5922 0.5837 0.0683 1.0000 Uiso . . . .
H2032 H 0.0809 0.5412 0.5890 0.0691 1.0000 Uiso . . . .
H2042 H -0.1170 0.4726 0.5933 0.0838 1.0000 Uiso . . . .
H2041 H -0.0129 0.4223 0.5937 0.0827 1.0000 Uiso . . . .
H2051 H -0.0488 0.4317 0.6787 0.1136 1.0000 Uiso . . . .
H2053 H -0.0642 0.5267 0.6718 0.1140 1.0000 Uiso . . . .
H2052 H 0.0475 0.4893 0.6757 0.1140 1.0000 Uiso . . . .
H2061 H 0.1199 0.6522 0.5427 0.0546 1.0000 Uiso . . . .
H2062 H 0.1250 0.6844 0.4871 0.0555 1.0000 Uiso . . . .
H2072 H 0.2119 0.5334 0.5236 0.0637 1.0000 Uiso . . . .
H2071 H 0.2174 0.5713 0.4681 0.0620 1.0000 Uiso . . . .
H2081 H 0.3132 0.6405 0.5632 0.0837 1.0000 Uiso . . . .
H2082 H 0.3116 0.6838 0.5080 0.0834 1.0000 Uiso . . . .
H2091 H 0.4727 0.6116 0.5388 0.1487 1.0000 Uiso . . . .
H2092 H 0.4128 0.5295 0.5314 0.1492 1.0000 Uiso . . . .
H2093 H 0.4200 0.5834 0.4827 0.1486 1.0000 Uiso . . . .
H2101 H -0.0606 0.5516 0.4210 0.0570 1.0000 Uiso . . . .
H2102 H 0.0635 0.5333 0.4296 0.0576 1.0000 Uiso . . . .
H2112 H -0.0195 0.6893 0.3977 0.0838 1.0000 Uiso . . . .
H2111 H 0.1019 0.6608 0.4031 0.0831 1.0000 Uiso . . . .
H2121 H -0.0621 0.5971 0.3311 0.1201 1.0000 Uiso . . . .
H2122 H 0.0613 0.5800 0.3372 0.1206 1.0000 Uiso . . . .
H2132 H 0.0180 0.6643 0.2680 0.1533 1.0000 Uiso . . . .
H2131 H -0.0263 0.7265 0.3048 0.1531 1.0000 Uiso . . . .
H2133 H 0.0952 0.7092 0.3118 0.1531 1.0000 Uiso . . . .
H2142 H -0.0626 0.6753 0.5284 0.0530 1.0000 Uiso . . . .
H2141 H -0.0461 0.7131 0.4733 0.0534 1.0000 Uiso . . . .
H2151 H -0.2020 0.5982 0.4878 0.0587 1.0000 Uiso . . . .
H2152 H -0.1883 0.6340 0.4331 0.0576 1.0000 Uiso . . . .
H2161 H -0.2472 0.7210 0.5158 0.0691 1.0000 Uiso . . . .
H2162 H -0.2281 0.7662 0.4658 0.0696 1.0000 Uiso . . . .
H2173 H -0.4084 0.7432 0.4640 0.1003 1.0000 Uiso . . . .
H2172 H -0.3913 0.6523 0.4697 0.0996 1.0000 Uiso . . . .
H2171 H -0.3710 0.6928 0.4187 0.0994 1.0000 Uiso . . . .
H2222 H 0.3597 0.1733 0.5326 0.0446 1.0000 Uiso . . . .
H2221 H 0.3661 0.2133 0.4783 0.0461 1.0000 Uiso . . . .
H2231 H 0.4702 0.0685 0.5148 0.0474 1.0000 Uiso . . . .
H2232 H 0.4757 0.1056 0.4591 0.0488 1.0000 Uiso . . . .
H2242 H 0.5567 0.1758 0.5559 0.0500 1.0000 Uiso . . . .
H2241 H 0.5541 0.2254 0.5033 0.0492 1.0000 Uiso . . . .
H2251 H 0.7216 0.1704 0.5275 0.0771 1.0000 Uiso . . . .
H2253 H 0.6750 0.0835 0.5281 0.0760 1.0000 Uiso . . . .
H2252 H 0.6701 0.1312 0.4759 0.0762 1.0000 Uiso . . . .
H2261 H 0.3326 0.0595 0.4187 0.0466 1.0000 Uiso . . . .
H2262 H 0.2105 0.0600 0.4067 0.0464 1.0000 Uiso . . . .
H2272 H 0.3341 0.1984 0.3950 0.0554 1.0000 Uiso . . . .
H2271 H 0.2060 0.1966 0.3848 0.0554 1.0000 Uiso . . . .
H2282 H 0.3426 0.1107 0.3273 0.0674 1.0000 Uiso . . . .
H2281 H 0.2164 0.1070 0.3158 0.0681 1.0000 Uiso . . . .
H2291 H 0.2845 0.1930 0.2583 0.0936 1.0000 Uiso . . . .
H2292 H 0.3334 0.2484 0.3044 0.0935 1.0000 Uiso . . . .
H2293 H 0.2108 0.2407 0.2891 0.0939 1.0000 Uiso . . . .
H2301 H 0.1791 0.1782 0.5172 0.0468 1.0000 Uiso . . . .
H2302 H 0.1849 0.2198 0.4623 0.0474 1.0000 Uiso . . . .
H2312 H 0.0561 0.0857 0.4778 0.0554 1.0000 Uiso . . . .
H2311 H 0.0681 0.1227 0.4219 0.0540 1.0000 Uiso . . . .
H2321 H -0.0177 0.2087 0.5010 0.0630 1.0000 Uiso . . . .
H2322 H -0.0004 0.2442 0.4457 0.0629 1.0000 Uiso . . . .
H2332 H -0.1777 0.2084 0.4432 0.0920 1.0000 Uiso . . . .
H2331 H -0.1439 0.1191 0.4608 0.0919 1.0000 Uiso . . . .
H2333 H -0.1254 0.1497 0.4059 0.0919 1.0000 Uiso . . . .
H2342 H 0.3148 0.0000 0.4959 0.0503 1.0000 Uiso . . . .
H2341 H 0.1932 0.0124 0.4909 0.0503 1.0000 Uiso . . . .
H2351 H 0.3472 0.0560 0.5771 0.0603 1.0000 Uiso . . . .
H2352 H 0.2302 0.0935 0.5697 0.0617 1.0000 Uiso . . . .
H2361 H 0.2732 -0.0745 0.5813 0.0693 1.0000 Uiso . . . .
H2362 H 0.1604 -0.0328 0.5753 0.0687 1.0000 Uiso . . . .
H2372 H 0.2202 -0.0619 0.6624 0.1099 1.0000 Uiso . . . .
H2371 H 0.3257 -0.0173 0.6600 0.1101 1.0000 Uiso . . . .
H2373 H 0.2227 0.0324 0.6563 0.1100 1.0000 Uiso . . . .
H711 H 0.9225 0.9228 0.4609 0.0525 1.0000 Uiso . . . .
H511 H 0.9091 0.8710 0.5294 0.0466 1.0000 Uiso . . . .
H311 H 0.3746 0.3972 0.4535 0.0606 1.0000 Uiso . . . .
H1421 H 0.6667 0.9019 0.5172 0.0562 1.0000 Uiso . . . .
H911 H 0.6300 0.3657 0.5412 0.0536 1.0000 Uiso . . . .
H1311 H 0.6674 0.9381 0.4430 0.0565 1.0000 Uiso . . . .
H111 H 0.3773 0.3597 0.5245 0.0596 1.0000 Uiso . . . .
H1111 H 0.6291 0.4200 0.4728 0.0608 1.0000 Uiso . . . .

loop_
_atom_site_aniso_label
_atom_site_aniso_U_11
_atom_site_aniso_U_22
_atom_site_aniso_U_33
_atom_site_aniso_U_23
_atom_site_aniso_U_13
_atom_site_aniso_U_12
F1 0.0397(8) 0.0897(13) 0.0689(11) 0.0127(10) 0.0097(8) 0.0148(8)
F2 0.0399(7) 0.0630(9) 0.0512(9) 0.0027(7) 0.0053(6) 0.0060(7)
O1 0.0389(9) 0.0517(10) 0.0624(12) -0.0063(9) 0.0072(8) 0.0016(8)
C1 0.0435(13) 0.0380(12) 0.0552(15) -0.0080(11) 0.0104(11) 0.0055(10)
N11 0.0390(11) 0.0555(13) 0.0540(13) -0.0053(10) 0.0103(10) 0.0046(9)
C12 0.0487(14) 0.0414(13) 0.0552(16) -0.0133(11) 0.0115(12) 0.0020(10)
C13 0.0458(14) 0.0541(16) 0.0637(18) -0.0061(13) 0.0088(13) 0.0013(12)
C14 0.0621(18) 0.0484(15) 0.068(2) -0.0010(14) 0.0069(15) 0.0003(13)
C15 0.0717(18) 0.0443(14) 0.0752(19) -0.0023(13) 0.0184(15) -0.0130(13)
C16 0.0515(16) 0.0609(17) 0.0673(19) -0.0087(14) 0.0128(14) -0.0142(13)
C17 0.0451(14) 0.0569(16) 0.0563(16) -0.0094(13) 0.0089(12) -0.0028(12)
C18 0.086(2) 0.0574(16) 0.0854(19) 0.0116(14) 0.0206(17) -0.0148(15)
C19 0.094(4) 0.060(3) 0.080(3) 0.009(3) 0.027(3) -0.015(3)
C20 0.101(5) 0.059(4) 0.075(4) 0.004(3) 0.032(4) -0.020(4)
C21 0.118(6) 0.071(5) 0.078(5) -0.004(4) 0.033(5) -0.017(5)
C23 0.098(3) 0.076(3) 0.068(3) 0.003(2) 0.017(3) -0.015(3)
C24 0.110(4) 0.091(4) 0.068(3) 0.006(3) 0.022(3) -0.015(3)
C25 0.122(5) 0.091(5) 0.068(4) 0.015(3) 0.024(4) -0.017(4)
N31 0.0384(11) 0.0607(14) 0.0534(13) -0.0047(11) 0.0090(10) 0.0064(10)
C32 0.0457(13) 0.0427(13) 0.0550(15) -0.0058(11) 0.0096(11) 0.0091(10)
C33 0.0553(16) 0.0542(16) 0.0607(18) -0.0026(13) 0.0112(14) 0.0024(13)
C34 0.0683(19) 0.0578(17) 0.0630(19) 0.0011(14) 0.0150(16) 0.0039(15)
C35 0.076(2) 0.0471(15) 0.0579(18) -0.0001(13) 0.0131(15) 0.0213(14)
C36 0.0531(16) 0.081(2) 0.0598(19) -0.0076(16) 0.0019(14) 0.0216(15)
C37 0.0446(14) 0.0718(19) 0.0593(18) -0.0047(14) 0.0089(13) 0.0130(13)
C38 0.098(3) 0.066(2) 0.065(2) 0.0101(17) 0.0100(19) 0.031(2)
C39 0.071(2) 0.0633(18) 0.0570(18) 0.0007(15) 0.0081(15) 0.0065(15)
C40 0.072(2) 0.073(2) 0.065(2) 0.0051(17) 0.0119(17) 0.0140(17)
C41 0.080(2) 0.088(3) 0.070(2) -0.003(2) 0.0108(19) 0.015(2)
O2 0.0465(9) 0.0433(9) 0.0452(9) 0.0047(7) 0.0109(8) 0.0065(7)
C2 0.0431(12) 0.0299(10) 0.0368(11) -0.0043(8) 0.0084(9) -0.0026(9)
N51 0.0401(10) 0.0397(10) 0.0345(10) -0.0018(8) 0.0079(8) -0.0001(8)
C52 0.0485(12) 0.0277(9) 0.0324(11) -0.0065(8) 0.0071(9) -0.0026(9)
C53 0.0457(12) 0.0386(11) 0.0371(12) -0.0056(9) 0.0066(10) -0.0043(9)
C54 0.0621(16) 0.0399(12) 0.0380(12) -0.0054(10) 0.0140(11) -0.0100(11)
C55 0.0676(17) 0.0310(11) 0.0385(12) -0.0033(9) 0.0052(11) -0.0064(10)
C56 0.0542(14) 0.0375(12) 0.0460(14) 0.0004(10) 0.0037(11) 0.0006(10)
C57 0.0462(13) 0.0371(11) 0.0448(13) -0.0022(10) 0.0042(10) -0.0022(10)
C58 0.081(2) 0.0366(12) 0.0429(14) 0.0024(10) 0.0082(13) -0.0020(12)
C59 0.0447(13) 0.0398(12) 0.0389(12) 0.0027(9) 0.0011(10) 0.0002(10)
C60 0.0625(17) 0.0506(15) 0.0411(14) 0.0092(11) -0.0001(12) 0.0023(12)
C61 0.088(2) 0.076(2) 0.0391(15) 0.0032(14) -0.0039(15) 0.0059(18)
N71 0.0441(11) 0.0503(12) 0.0402(11) 0.0049(9) 0.0124(9) 0.0053(9)
C72 0.0464(13) 0.0372(11) 0.0377(12) -0.0018(9) 0.0101(10) -0.0015(9)
C73 0.0481(15) 0.0706(18) 0.0480(15) 0.0060(13) 0.0127(12) 0.0118(13)
C74 0.0554(16) 0.0724(19) 0.0425(14) 0.0143(13) 0.0081(12) 0.0103(14)
C75 0.0506(14) 0.0461(13) 0.0376(12) -0.0032(10) 0.0101(10) -0.0095(11)
C76 0.0460(13) 0.0439(12) 0.0459(14) -0.0045(10) 0.0100(11) -0.0033(10)
C77 0.0436(13) 0.0442(12) 0.0424(13) -0.0024(10) 0.0087(10) -0.0015(10)
C78 0.0512(14) 0.0532(14) 0.0404(13) -0.0006(11) 0.0113(11) -0.0089(11)
C79 0.0523(15) 0.0612(16) 0.0448(14) -0.0050(12) 0.0112(12) -0.0143(13)
C80 0.0601(18) 0.081(2) 0.0426(15) -0.0048(14) 0.0097(13) -0.0111(15)
C81 0.076(2) 0.0594(18) 0.0621(19) 0.0042(14) 0.0306(16) 0.0061(15)
O3 0.0359(9) 0.0804(14) 0.0458(10) -0.0002(9) 0.0051(8) -0.0062(9)
C3 0.0367(12) 0.0413(12) 0.0428(13) -0.0099(10) 0.0040(10) -0.0083(9)
N91 0.0333(10) 0.0512(12) 0.0474(12) -0.0046(9) 0.0048(9) -0.0045(8)
C92 0.0390(12) 0.0359(11) 0.0475(13) -0.0070(10) 0.0066(10) -0.0099(9)
C93 0.0452(13) 0.0467(13) 0.0532(15) -0.0094(11) 0.0148(12) -0.0044(11)
C94 0.0566(16) 0.0503(14) 0.0522(15) -0.0082(12) 0.0207(13) -0.0026(12)
C95 0.0598(15) 0.0384(12) 0.0529(14) -0.0032(10) 0.0125(12) -0.0055(11)
C96 0.0457(13) 0.0466(13) 0.0563(16) -0.0001(11) 0.0095(12) -0.0017(11)
C97 0.0401(12) 0.0463(13) 0.0501(14) -0.0019(11) 0.0134(11) -0.0019(10)
C98 0.0754(17) 0.0549(14) 0.0550(14) 0.0036(12) 0.0150(13) 0.0047(13)
C99 0.101(4) 0.068(3) 0.058(3) 0.001(2) -0.001(3) 0.012(3)
C100 0.133(5) 0.087(4) 0.074(3) 0.001(3) -0.013(3) 0.018(3)
C101 0.132(6) 0.109(5) 0.087(4) 0.000(4) -0.006(4) 0.002(4)
C103 0.061(3) 0.059(3) 0.050(3) -0.001(3) 0.010(3) 0.006(3)
C104 0.056(4) 0.055(3) 0.054(3) -0.002(3) -0.004(3) -0.024(3)
C105 0.064(4) 0.060(4) 0.054(4) -0.002(3) -0.005(3) -0.011(3)
N111 0.0431(11) 0.0566(13) 0.0495(13) -0.0045(10) 0.0034(10) 0.0009(10)
C112 0.0502(14) 0.0384(12) 0.0462(14) -0.0085(10) -0.0017(11) -0.0089(10)
C113 0.0660(18) 0.0398(13) 0.0653(19) -0.0075(13) -0.0078(15) -0.0023(12)
C114 0.104(3) 0.0424(15) 0.066(2) 0.0057(14) -0.021(2) -0.0072(17)
C115 0.101(3) 0.0656(19) 0.0579(18) 0.0175(15) -0.0014(18) -0.0209(19)
C116 0.072(2) 0.0679(19) 0.0514(17) -0.0003(14) 0.0075(15) -0.0189(16)
C117 0.0562(15) 0.0489(14) 0.0433(14) -0.0038(11) -0.0006(12) -0.0111(12)
C118 0.102(5) 0.073(4) 0.072(4) 0.031(3) 0.009(3) -0.007(4)
C119 0.097(5) 0.072(4) 0.068(4) 0.034(3) 0.019(4) 0.012(4)
C120 0.098(6) 0.071(5) 0.065(4) 0.032(3) 0.020(4) 0.002(4)
C121 0.105(6) 0.088(5) 0.057(5) 0.031(4) 0.019(5) 0.002(5)
C122 0.107(4) 0.123(4) 0.069(3) 0.043(3) -0.003(3) -0.019(3)
C123 0.129(5) 0.163(5) 0.080(4) 0.029(3) 0.029(3) -0.026(4)
C124 0.147(5) 0.178(6) 0.094(4) 0.018(4) 0.034(4) -0.028(5)
C125 0.153(6) 0.178(7) 0.101(5) 0.018(5) 0.030(5) -0.033(6)
O4 0.0401(9) 0.0637(12) 0.0556(11) -0.0051(9) 0.0110(8) 0.0066(8)
C4 0.0424(13) 0.0402(12) 0.0482(14) -0.0070(10) 0.0071(10) 0.0067(10)
N131 0.0389(10) 0.0486(12) 0.0507(12) -0.0045(9) 0.0063(9) 0.0047(9)
C132 0.0435(12) 0.0355(11) 0.0495(14) -0.0040(10) 0.0062(11) 0.0077(9)
C133 0.0462(14) 0.0470(14) 0.0613(17) 0.0045(12) 0.0046(12) -0.0010(11)
C134 0.0535(16) 0.0452(14) 0.0630(18) 0.0095(12) 0.0045(13) -0.0003(12)
C135 0.0561(15) 0.0317(11) 0.0544(15) -0.0026(10) 0.0036(12) 0.0091(10)
C136 0.0454(14) 0.0513(15) 0.0557(16) -0.0051(12) -0.0009(12) 0.0043(11)
C137 0.0423(13) 0.0508(14) 0.0555(16) -0.0045(12) 0.0066(11) -0.0016(11)
C138 0.0667(18) 0.0361(12) 0.0575(17) 0.0060(11) 0.0033(14) 0.0088(11)
C139 0.0496(14) 0.0361(12) 0.0550(15) 0.0045(11) 0.0085(12) 0.0045(10)
C140 0.0530(15) 0.0451(13) 0.0513(15) 0.0090(11) 0.0077(12) 0.0029(11)
C141 0.083(2) 0.0542(16) 0.0506(17) 0.0035(13) 0.0107(15) -0.0033(15)
N142 0.0434(11) 0.0508(12) 0.0467(12) -0.0078(9) 0.0071(9) 0.0048(9)
C143 0.0507(14) 0.0373(12) 0.0478(14) -0.0078(10) 0.0108(11) 0.0051(10)
C144 0.0460(14) 0.0542(15) 0.0552(16) -0.0091(12) 0.0067(12) 0.0038(11)
C145 0.0582(17) 0.0586(17) 0.0544(17) -0.0012(13) 0.0034(13) 0.0096(13)
C146 0.0667(18) 0.0441(14) 0.0540(16) -0.0055(12) 0.0131(14) 0.0051(12)
C147 0.0659(19) 0.0562(16) 0.0634(19) -0.0121(14) 0.0166(15) -0.0154(14)
C148 0.0589(17) 0.0580(16) 0.0508(16) -0.0079(13) 0.0043(13) -0.0079(13)
C149 0.077(2) 0.0573(17) 0.0627(19) 0.0015(15) 0.0162(17) 0.0017(15)
C150 0.096(3) 0.090(3) 0.082(3) 0.009(2) 0.031(2) 0.008(2)
C151 0.102(4) 0.109(4) 0.083(3) 0.008(3) 0.007(3) -0.004(3)
C152 0.083(3) 0.128(4) 0.114(4) -0.030(3) 0.030(3) 0.000(3)
N201 0.0455(11) 0.0343(9) 0.0469(11) -0.0113(8) 0.0122(9) -0.0078(8)
C202 0.0494(14) 0.0339(11) 0.0548(15) -0.0064(10) 0.0140(11) -0.0069(10)
C203 0.0667(18) 0.0570(16) 0.0479(15) -0.0075(13) 0.0090(13) -0.0097(14)
C204 0.103(3) 0.0497(16) 0.0588(19) -0.0059(14) 0.0292(19) -0.0052(17)
C205 0.098(3) 0.080(2) 0.0509(18) -0.0029(16) 0.0115(18) -0.010(2)
C206 0.0462(13) 0.0381(12) 0.0566(15) -0.0112(11) 0.0100(11) -0.0092(10)
C207 0.0456(14) 0.0443(13) 0.0685(18) -0.0129(12) 0.0114(13) -0.0072(11)
C208 0.0477(16) 0.0661(19) 0.095(3) -0.0253(18) 0.0071(16) -0.0127(14)
C209 0.0434(17) 0.102(3) 0.154(5) -0.034(3) 0.011(2) -0.0116(19)
C210 0.0510(14) 0.0495(14) 0.0457(14) -0.0132(11) 0.0137(11) -0.0119(11)
C211 0.076(2) 0.074(2) 0.0599(19) 0.0002(16) 0.0188(16) -0.0207(18)
C212 0.155(5) 0.087(3) 0.066(2) -0.005(2) 0.036(3) -0.026(3)
C213 0.098(3) 0.142(5) 0.071(3) 0.031(3) 0.027(2) -0.025(3)
C214 0.0475(13) 0.0330(11) 0.0553(15) -0.0102(10) 0.0097(11) -0.0044(10)
C215 0.0463(14) 0.0449(13) 0.0542(15) -0.0129(11) 0.0079(12) -0.0064(11)
C216 0.0567(16) 0.0508(15) 0.0636(18) -0.0181(13) 0.0042(14) 0.0009(13)
C217 0.0530(17) 0.0671(19) 0.077(2) -0.0203(17) 0.0003(15) 0.0057(14)
N221 0.0318(9) 0.0340(9) 0.0452(11) -0.0087(8) 0.0081(8) -0.0013(7)
C222 0.0317(10) 0.0368(11) 0.0455(12) -0.0081(9) 0.0062(9) -0.0031(8)
C223 0.0304(10) 0.0414(12) 0.0502(13) -0.0064(10) 0.0113(10) -0.0027(9)
C224 0.0348(11) 0.0462(13) 0.0423(12) -0.0045(10) 0.0051(9) -0.0063(9)
C225 0.0338(12) 0.0674(17) 0.0545(15) -0.0112(13) 0.0083(11) -0.0059(11)
C226 0.0343(11) 0.0423(12) 0.0434(13) -0.0122(10) 0.0089(9) -0.0047(9)
C227 0.0455(13) 0.0459(13) 0.0474(14) -0.0093(11) 0.0116(11) -0.0045(10)
C228 0.0582(16) 0.0683(18) 0.0449(15) -0.0132(13) 0.0093(13) -0.0068(14)
C229 0.0580(17) 0.082(2) 0.0484(16) 0.0019(15) 0.0116(13) -0.0040(16)
C230 0.0324(11) 0.0400(12) 0.0493(14) -0.0077(10) 0.0104(10) 0.0023(9)
C231 0.0351(12) 0.0492(13) 0.0535(15) -0.0085(11) 0.0103(10) -0.0045(10)
C232 0.0350(12) 0.0564(15) 0.0672(18) -0.0047(13) 0.0088(12) 0.0011(11)
C233 0.0315(12) 0.079(2) 0.076(2) 0.0022(16) 0.0144(13) -0.0007(13)
C234 0.0359(11) 0.0367(11) 0.0553(15) -0.0036(10) 0.0100(10) -0.0034(9)
C235 0.0479(14) 0.0494(14) 0.0536(15) -0.0027(12) 0.0081(12) -0.0061(11)
C236 0.0564(16) 0.0518(15) 0.0653(18) 0.0017(13) 0.0145(14) -0.0089(13)
C237 0.067(2) 0.088(2) 0.064(2) 0.0176(18) 0.0070(16) -0.0128(18)

loop_
_atom_type_symbol
_atom_type_scat_dispersion_real
_atom_type_scat_dispersion_imag
_atom_type_scat_Cromer_Mann_a1
_atom_type_scat_Cromer_Mann_b1
_atom_type_scat_Cromer_Mann_a2
_atom_type_scat_Cromer_Mann_b2
_atom_type_scat_Cromer_Mann_a3
_atom_type_scat_Cromer_Mann_b3
_atom_type_scat_Cromer_Mann_a4
_atom_type_scat_Cromer_Mann_b4
_atom_type_scat_Cromer_Mann_c
_atom_type_scat_source
C 0.0181 0.0091 2.3100 20.8439 1.0200 10.2075 1.5886 0.5687 0.8650 51.6512 0.2156 'International Tables Vol C 4.2.6.8 and 6.1.1.4'
H 0.0000 0.0000 0.4930 10.5109 0.3229 26.1257 0.1402 3.1424 0.0408 57.7998 0.0030 'International Tables Vol C 4.2.6.8 and 6.1.1.4'
N 0.0311 0.0180 12.2126 0.0057 3.1322 9.8933 2.0125 28.9975 1.1663 0.5826 -11.5290 'International Tables Vol C 4.2.6.8 and 6.1.1.4'
O 0.0492 0.0322 3.0485 13.2771 2.2868 5.7011 1.5463 0.3239 0.8670 32.9089 0.2508 'International Tables Vol C 4.2.6.8 and 6.1.1.4'
F 0.0727 0.0534 3.5392 10.2825 2.6412 4.2944 1.5170 0.2615 1.0243 26.1476 0.2776 'International Tables Vol C 4.2.6.8 and 6.1.1.4'

loop_
_geom_angle_atom_site_label_1
_geom_angle_atom_site_label_2
_geom_angle_atom_site_label_3
_geom_angle
_geom_angle_publ_flag
O1 C1 N11 124.8(3) yes
O1 C1 N31 124.4(3) yes
N11 C1 N31 110.8(2) yes
C1 N11 C12 127.1(2) yes
C1 N11 H111 114.0 no
C12 N11 H111 115.1 no
N11 C12 C13 116.8(2) yes
N11 C12 C17 124.4(3) yes
C13 C12 C17 118.8(3) yes
C12 C13 C14 120.8(3) yes
C12 C13 H131 118.2 no
C14 C13 H131 121.0 no
C13 C14 C15 121.5(3) yes
C13 C14 H141 119.0 no
C15 C14 H141 119.4 no
C14 C15 C16 117.2(3) yes
C14 C15 C18 121.8(3) yes
C16 C15 C18 121.0(3) yes
C15 C16 C17 122.5(3) yes
C15 C16 H161 120.8 no
C17 C16 H161 116.7 no
C12 C17 C16 119.1(3) yes
C12 C17 H171 121.1 no
C16 C17 H171 119.7 no
C15 C18 C19 119.7(4) yes
C15 C18 H183 107.3 no
C19 C18 H183 106.9 no
C15 C18 H182 105.5 no
C19 C18 H182 107.1 no
H183 C18 H182 110.0 no
C15 C18 C23 113.2(3) yes
C15 C18 H181 108.4 no
C23 C18 H181 103.5 no
C15 C18 H184 110.7 no
C23 C18 H184 109.0 no
H181 C18 H184 111.9 no
C18 C19 C20 106.8(7) yes
C18 C19 H192 108.8 no
C20 C19 H192 111.2 no
C18 C19 H191 108.9 no
C20 C19 H191 111.2 no
H192 C19 H191 109.9 no
C19 C20 C21 107.4(9) yes
C19 C20 H202 111.8 no
C21 C20 H202 109.6 no
C19 C20 H201 109.3 no
C21 C20 H201 109.8 no
H202 C20 H201 108.8 no
C20 C21 H211 107.8 no
C20 C21 H212 110.7 no
H211 C21 H212 112.1 no
C20 C21 H213 107.6 no
H211 C21 H213 107.5 no
H212 C21 H213 110.9 no
C18 C23 C24 117.4(5) yes
C18 C23 H232 106.9 no
C24 C23 H232 108.9 no
C18 C23 H231 106.6 no
C24 C23 H231 108.4 no
H232 C23 H231 108.5 no
C23 C24 C25 111.8(7) yes
C23 C24 H242 110.3 no
C25 C24 H242 107.6 no
C23 C24 H241 109.4 no
C25 C24 H241 107.1 no
H242 C24 H241 110.6 no
C24 C25 H251 110.6 no
C24 C25 H253 109.9 no
H251 C25 H253 108.6 no
C24 C25 H252 111.6 no
H251 C25 H252 108.4 no
H253 C25 H252 107.6 no
C1 N31 C32 127.3(2) yes
C1 N31 H311 114.7 no
C32 N31 H311 117.5 no
N31 C32 C33 116.9(3) yes
N31 C32 C37 125.2(3) yes
C33 C32 C37 117.8(3) yes
C32 C33 C34 121.3(3) yes
C32 C33 H331 121.9 no
C34 C33 H331 116.8 no
C33 C34 C35 121.5(3) yes
C33 C34 H341 120.3 no
C35 C34 H341 118.1 no
C34 C35 C36 116.3(3) yes
C34 C35 C38 121.8(3) yes
C36 C35 C38 121.9(3) yes
C35 C36 C37 123.4(3) yes
C35 C36 H361 117.4 no
C37 C36 H361 119.2 no
C32 C37 C36 119.6(3) yes
C32 C37 H371 120.5 no
C36 C37 H371 120.0 no
C35 C38 C39 114.3(3) yes
C35 C38 H381 107.4 no
C39 C38 H381 108.9 no
C35 C38 H382 107.7 no
C39 C38 H382 108.1 no
H381 C38 H382 110.3 no
C38 C39 C40 111.8(3) yes
C38 C39 H391 109.4 no
C40 C39 H391 108.4 no
C38 C39 H392 107.2 no
C40 C39 H392 111.5 no
H391 C39 H392 108.5 no
C39 C40 C41 113.8(3) yes
C39 C40 H402 113.0 no
C41 C40 H402 105.5 no
C39 C40 H401 110.6 no
C41 C40 H401 105.4 no
H402 C40 H401 108.1 no
C40 C41 H411 110.0 no
C40 C41 H413 109.1 no
H411 C41 H413 109.8 no
C40 C41 H412 107.8 no
H411 C41 H412 108.9 no
H413 C41 H412 111.2 no
O2 C2 N51 124.4(2) yes
O2 C2 N71 124.8(2) yes
N51 C2 N71 110.8(2) yes
C2 N51 C52 127.1(2) yes
C2 N51 H511 113.5 no
C52 N51 H511 117.5 no
N51 C52 C53 116.5(2) yes
N51 C52 C57 124.7(2) yes
C53 C52 C57 118.8(2) yes
C52 C53 C54 120.5(2) yes
C52 C53 H531 118.2 no
C54 C53 H531 121.2 no
C53 C54 C55 121.8(2) yes
C53 C54 H541 118.9 no
C55 C54 H541 119.3 no
C54 C55 C56 116.7(2) yes
C54 C55 C58 121.0(3) yes
C56 C55 C58 122.3(3) yes
C55 C56 C57 122.9(3) yes
C55 C56 H561 118.4 no
C57 C56 H561 118.6 no
C52 C57 C56 119.2(2) yes
C52 C57 H571 120.8 no
C56 C57 H571 119.9 no
C55 C58 C59 113.4(2) yes
C55 C58 H581 110.7 no
C59 C58 H581 109.2 no
C55 C58 H582 106.9 no
C59 C58 H582 108.7 no
H581 C58 H582 107.7 no
C58 C59 C60 112.9(2) yes
C58 C59 H592 109.4 no
C60 C59 H592 111.0 no
C58 C59 H591 108.3 no
C60 C59 H591 108.8 no
H592 C59 H591 106.2 no
C59 C60 C61 113.8(2) yes
C59 C60 H601 108.5 no
C61 C60 H601 108.8 no
C59 C60 H602 108.6 no
C61 C60 H602 104.7 no
H601 C60 H602 112.6 no
C60 C61 H611 111.7 no
C60 C61 H612 108.0 no
H611 C61 H612 109.0 no
C60 C61 H613 111.7 no
H611 C61 H613 108.0 no
H612 C61 H613 108.3 no
C2 N71 C72 127.2(2) yes
C2 N71 H711 118.2 no
C72 N71 H711 114.3 no
N71 C72 C73 116.3(2) yes
N71 C72 C77 125.3(2) yes
C73 C72 C77 118.5(2) yes
C72 C73 C74 120.4(3) yes
C72 C73 H731 120.3 no
C74 C73 H731 119.3 no
C73 C74 C75 122.2(3) yes
C73 C74 H741 119.9 no
C75 C74 H741 117.9 no
C74 C75 C76 117.0(2) yes
C74 C75 C78 121.1(3) yes
C76 C75 C78 121.9(2) yes
C75 C76 C77 122.8(2) yes
C75 C76 H761 117.8 no
C77 C76 H761 119.3 no
C72 C77 C76 119.2(2) yes
C72 C77 H771 118.9 no
C76 C77 H771 121.8 no
C75 C78 C79 113.6(2) yes
C75 C78 H781 109.8 no
C79 C78 H781 109.8 no
C75 C78 H782 107.9 no
C79 C78 H782 109.8 no
H781 C78 H782 105.6 no
C78 C79 C80 113.2(2) yes
C78 C79 H792 108.0 no
C80 C79 H792 108.6 no
C78 C79 H791 107.8 no
C80 C79 H791 110.7 no
H792 C79 H791 108.4 no
C79 C80 C81 113.2(3) yes
C79 C80 H802 109.0 no
C81 C80 H802 108.6 no
C79 C80 H801 105.8 no
C81 C80 H801 110.5 no
H802 C80 H801 109.6 no
C80 C81 H811 108.4 no
C80 C81 H812 112.0 no
H811 C81 H812 108.8 no
C80 C81 H813 110.4 no
H811 C81 H813 108.8 no
H812 C81 H813 108.4 no
O3 C3 N91 124.6(2) yes
O3 C3 N111 124.1(2) yes
N91 C3 N111 111.2(2) yes
C3 N91 C92 128.3(2) yes
C3 N91 H911 115.6 no
C92 N91 H911 115.9 no
N91 C92 C93 117.2(2) yes
N91 C92 C97 124.9(2) yes
C93 C92 C97 117.9(3) yes
C92 C93 C94 121.3(3) yes
C92 C93 H931 118.7 no
C94 C93 H931 120.0 no
C93 C94 C95 121.1(2) yes
C93 C94 H941 119.5 no
C95 C94 H941 119.4 no
C94 C95 C96 117.1(3) yes
C94 C95 C98 121.2(3) yes
C96 C95 C98 121.6(3) yes
C95 C96 C97 122.8(3) yes
C95 C96 H961 118.7 no
C97 C96 H961 118.4 no
C92 C97 C96 119.7(2) yes
C92 C97 H971 119.8 no
C96 C97 H971 120.5 no
C95 C98 C99 110.6(3) yes
C95 C98 H981 108.3 no
C99 C98 H981 107.5 no
C95 C98 H983 109.8 no
C99 C98 H983 110.1 no
H981 C98 H983 110.6 no
C95 C98 C103 118.0(5) yes
C95 C98 H984 107.7 no
C103 C98 H984 107.6 no
C95 C98 H982 106.2 no
C103 C98 H982 107.1 no
H984 C98 H982 110.1 no
C98 C99 C100 96.3(6) yes
C98 C99 H991 115.1 no
C100 C99 H991 118.2 no
C98 C99 H992 109.2 no
C100 C99 H992 105.8 no
H991 C99 H992 111.0 no
C99 C100 C101 135.7(8) yes
C99 C100 H1001 100.0 no
C101 C100 H1001 99.7 no
C99 C100 H1002 108.2 no
C101 C100 H1002 102.6 no
H1001 C100 H1002 108.4 no
C100 C101 H1013 108.5 no
C100 C101 H1012 104.4 no
H1013 C101 H1012 113.3 no
C100 C101 H1011 100.8 no
H1013 C101 H1011 116.2 no
H1012 C101 H1011 112.1 no
C98 C103 C104 123.8(7) yes
C98 C103 H1032 105.7 no
C104 C103 H1032 105.2 no
C98 C103 H1031 107.4 no
C104 C103 H1031 104.7 no
H1032 C103 H1031 109.6 no
C103 C104 C105 105.8(7) yes
C103 C104 H1041 109.0 no
C105 C104 H1041 108.3 no
C103 C104 H1042 112.6 no
C105 C104 H1042 112.5 no
H1041 C104 H1042 108.5 no
C104 C105 H1052 105.8 no
C104 C105 H1051 109.3 no
H1052 C105 H1051 110.9 no
C104 C105 H1053 108.5 no
H1052 C105 H1053 109.5 no
H1051 C105 H1053 112.6 no
C3 N111 C112 128.0(2) yes
C3 N111 H1111 115.1 no
C112 N111 H1111 116.4 no
N111 C112 C113 117.9(3) yes
N111 C112 C117 124.1(3) yes
C113 C112 C117 118.0(3) yes
C112 C113 C114 121.9(3) yes
C112 C113 H1131 117.9 no
C114 C113 H1131 120.2 no
C113 C114 C115 120.7(3) yes
C113 C114 H1141 120.4 no
C115 C114 H1141 118.9 no
C114 C115 C116 117.1(3) yes
C114 C115 C118 131.7(7) yes
C116 C115 C118 110.5(7) yes
C114 C115 C116 117.1(3) yes
C114 C115 C122 114.2(5) yes
C116 C115 C122 128.6(5) yes
C115 C116 C117 123.4(4) yes
C115 C116 H1161 119.9 no
C117 C116 H1161 116.7 no
C112 C117 C116 118.9(3) yes
C112 C117 H1171 121.0 no
C116 C117 H1171 120.1 no
C115 C118 C119 113.2(9) yes
C115 C118 H1181 108.7 no
C119 C118 H1181 108.2 no
C115 C118 H1182 108.1 no
C119 C118 H1182 108.6 no
H1181 C118 H1182 110.0 no
C118 C119 C120 95.8(8) yes
C118 C119 H1192 111.8 no
C120 C119 H1192 112.4 no
C118 C119 H1191 112.4 no
C120 C119 H1191 114.7 no
H1192 C119 H1191 109.2 no
C119 C120 C121 104.1(9) yes
C119 C120 H1201 111.7 no
C121 C120 H1201 109.7 no
C119 C120 H1202 112.8 no
C121 C120 H1202 109.8 no
H1201 C120 H1202 108.7 no
C120 C121 H1211 109.1 no
C120 C121 H1212 109.0 no
H1211 C121 H1212 110.2 no
C120 C121 H1213 108.2 no
H1211 C121 H1213 110.4 no
H1212 C121 H1213 109.8 no
C115 C122 C123 113.0(6) yes
C115 C122 H1222 108.2 no
C123 C122 H1222 110.6 no
C115 C122 H1221 107.1 no
C123 C122 H1221 109.5 no
H1222 C122 H1221 108.3 no
C122 C123 C124 106.7(8) yes
C122 C123 H1232 109.6 no
C124 C123 H1232 112.6 no
C122 C123 H1231 109.6 no
C124 C123 H1231 109.7 no
H1232 C123 H1231 108.6 no
C123 C124 C125 99.3(8) yes
C123 C124 H1242 116.7 no
C125 C124 H1242 108.5 no
C123 C124 H1241 113.4 no
C125 C124 H1241 109.8 no
H1242 C124 H1241 108.6 no
C124 C125 H1251 110.2 no
C124 C125 H1253 109.4 no
H1251 C125 H1253 110.2 no
C124 C125 H1252 107.7 no
H1251 C125 H1252 110.5 no
H1253 C125 H1252 108.8 no
O4 C4 N131 124.5(3) yes
O4 C4 N142 124.3(3) yes
N131 C4 N142 111.2(2) yes
C4 N131 C132 126.0(2) yes
C4 N131 H1311 116.3 no
C132 N131 H1311 117.6 no
N131 C132 C133 117.6(2) yes
N131 C132 C137 124.1(3) yes
C133 C132 C137 118.2(3) yes
C132 C133 C134 121.1(3) yes
C132 C133 H1331 118.2 no
C134 C133 H1331 120.8 no
C133 C134 C135 121.3(3) yes
C133 C134 H1341 119.5 no
C135 C134 H1341 119.1 no
C134 C135 C136 116.7(3) yes
C134 C135 C138 121.7(3) yes
C136 C135 C138 121.6(3) yes
C135 C136 C137 123.1(3) yes
C135 C136 H1361 119.5 no
C137 C136 H1361 117.4 no
C132 C137 C136 119.6(3) yes
C132 C137 H1371 119.7 no
C136 C137 H1371 120.7 no
C135 C138 C139 113.9(2) yes
C135 C138 H1381 107.4 no
C139 C138 H1381 108.4 no
C135 C138 H1382 109.5 no
C139 C138 H1382 108.3 no
H1381 C138 H1382 109.3 no
C138 C139 C140 113.4(2) yes
C138 C139 H1391 111.8 no
C140 C139 H1391 108.0 no
C138 C139 H1392 108.0 no
C140 C139 H1392 108.6 no
H1391 C139 H1392 106.8 no
C139 C140 C141 114.2(2) yes
C139 C140 H1401 108.0 no
C141 C140 H1401 109.1 no
C139 C140 H1402 109.3 no
C141 C140 H1402 110.6 no
H1401 C140 H1402 105.2 no
C140 C141 H1411 109.6 no
C140 C141 H1412 110.7 no
H1411 C141 H1412 109.8 no
C140 C141 H1413 110.4 no
H1411 C141 H1413 109.5 no
H1412 C141 H1413 106.9 no
C4 N142 C143 126.6(2) yes
C4 N142 H1421 117.4 no
C143 N142 H1421 115.6 no
N142 C143 C144 117.2(2) yes
N142 C143 C148 124.7(3) yes
C144 C143 C148 118.0(3) yes
C143 C144 C145 120.8(3) yes
C143 C144 H1441 116.7 no
C145 C144 H1441 122.5 no
C144 C145 C146 121.7(3) yes
C144 C145 H1451 119.6 no
C146 C145 H1451 118.7 no
C145 C146 C147 116.5(3) yes
C145 C146 C149 121.6(3) yes
C147 C146 C149 121.9(3) yes
C146 C147 C148 122.6(3) yes
C146 C147 H1471 116.3 no
C148 C147 H1471 121.1 no
C143 C148 C147 120.3(3) yes
C143 C148 H1481 120.1 no
C147 C148 H1481 119.6 no
C146 C149 C150 114.3(3) yes
C146 C149 H1492 110.0 no
C150 C149 H1492 108.1 no
C146 C149 H1491 109.5 no
C150 C149 H1491 106.7 no
H1492 C149 H1491 108.2 no
C149 C150 C151 116.7(4) yes
C149 C150 H1501 96.5 no
C151 C150 H1501 103.6 no
C149 C150 H1502 111.5 no
C151 C150 H1502 113.1 no
H1501 C150 H1502 114.1 no
C150 C151 C152 108.1(5) yes
C150 C151 H1512 113.7 no
C152 C151 H1512 108.8 no
C150 C151 H1511 111.2 no
C152 C151 H1511 109.0 no
H1512 C151 H1511 105.9 no
C151 C152 H1523 105.9 no
C151 C152 H1522 109.5 no
H1523 C152 H1522 108.8 no
C151 C152 H1521 108.2 no
H1523 C152 H1521 112.4 no
H1522 C152 H1521 111.8 no
C202 N201 C206 110.4(2) yes
C202 N201 C210 108.06(19) yes
C206 N201 C210 110.71(19) yes
C202 N201 C214 110.48(19) yes
C206 N201 C214 107.23(18) yes
C210 N201 C214 110.0(2) yes
N201 C202 C203 114.3(2) yes
N201 C202 H2021 106.4 no
C203 C202 H2021 108.6 no
N201 C202 H2022 108.5 no
C203 C202 H2022 108.2 no
H2021 C202 H2022 110.8 no
C202 C203 C204 112.7(3) yes
C202 C203 H2031 111.6 no
C204 C203 H2031 111.9 no
C202 C203 H2032 105.8 no
C204 C203 H2032 106.1 no
H2031 C203 H2032 108.4 no
C203 C204 C205 115.0(3) yes
C203 C204 H2042 107.7 no
C205 C204 H2042 105.7 no
C203 C204 H2041 108.9 no
C205 C204 H2041 110.9 no
H2042 C204 H2041 108.4 no
C204 C205 H2051 111.5 no
C204 C205 H2053 109.5 no
H2051 C205 H2053 108.1 no
C204 C205 H2052 111.7 no
H2051 C205 H2052 108.0 no
H2053 C205 H2052 108.0 no
N201 C206 C207 116.5(2) yes
N201 C206 H2061 108.6 no
C207 C206 H2061 109.1 no
N201 C206 H2062 105.4 no
C207 C206 H2062 108.2 no
H2061 C206 H2062 108.8 no
C206 C207 C208 108.5(2) yes
C206 C207 H2072 110.9 no
C208 C207 H2072 108.8 no
C206 C207 H2071 109.4 no
C208 C207 H2071 109.9 no
H2072 C207 H2071 109.4 no
C207 C208 C209 111.4(3) yes
C207 C208 H2081 110.1 no
C209 C208 H2081 108.3 no
C207 C208 H2082 108.0 no
C209 C208 H2082 109.6 no
H2081 C208 H2082 109.4 no
C208 C209 H2091 108.8 no
C208 C209 H2092 112.7 no
H2091 C209 H2092 107.6 no
C208 C209 H2093 109.1 no
H2091 C209 H2093 110.6 no
H2092 C209 H2093 108.0 no
N201 C210 C211 114.2(2) yes
N201 C210 H2101 105.8 no
C211 C210 H2101 110.5 no
N201 C210 H2102 107.9 no
C211 C210 H2102 108.2 no
H2101 C210 H2102 110.2 no
C210 C211 C212 113.8(3) yes
C210 C211 H2112 111.4 no
C212 C211 H2112 104.3 no
C210 C211 H2111 108.8 no
C212 C211 H2111 107.8 no
H2112 C211 H2111 110.6 no
C211 C212 C213 115.7(4) yes
C211 C212 H2121 110.1 no
C213 C212 H2121 111.4 no
C211 C212 H2122 103.0 no
C213 C212 H2122 106.2 no
H2121 C212 H2122 109.9 no
C212 C213 H2132 110.0 no
C212 C213 H2131 106.8 no
H2132 C213 H2131 108.5 no
C212 C213 H2133 111.2 no
H2132 C213 H2133 110.4 no
H2131 C213 H2133 109.8 no
N201 C214 C215 117.1(2) yes
N201 C214 H2142 104.2 no
C215 C214 H2142 109.9 no
N201 C214 H2141 105.8 no
C215 C214 H2141 108.9 no
H2142 C214 H2141 110.8 no
C214 C215 C216 109.7(2) yes
C214 C215 H2151 108.1 no
C216 C215 H2151 107.7 no
C214 C215 H2152 111.5 no
C216 C215 H2152 109.7 no
H2151 C215 H2152 110.2 no
C215 C216 C217 111.6(2) yes
C215 C216 H2161 106.8 no
C217 C216 H2161 109.9 no
C215 C216 H2162 111.2 no
C217 C216 H2162 109.7 no
H2161 C216 H2162 107.5 no
C216 C217 H2173 109.1 no
C216 C217 H2172 110.5 no
H2173 C217 H2172 106.9 no
C216 C217 H2171 110.2 no
H2173 C217 H2171 111.6 no
H2172 C217 H2171 108.6 no
C222 N221 C226 110.50(17) yes
C222 N221 C230 106.52(17) yes
C226 N221 C230 110.96(19) yes
C222 N221 C234 110.19(19) yes
C226 N221 C234 108.42(18) yes
C230 N221 C234 110.25(18) yes
N221 C222 C223 115.47(18) yes
N221 C222 H2222 106.6 no
C223 C222 H2222 109.3 no
N221 C222 H2221 109.1 no
C223 C222 H2221 108.2 no
H2222 C222 H2221 108.0 no
C222 C223 C224 109.60(19) yes
C222 C223 H2231 107.5 no
C224 C223 H2231 107.7 no
C222 C223 H2232 110.4 no
C224 C223 H2232 112.1 no
H2231 C223 H2232 109.5 no
C223 C224 C225 111.2(2) yes
C223 C224 H2242 108.9 no
C225 C224 H2242 107.7 no
C223 C224 H2241 109.8 no
C225 C224 H2241 108.9 no
H2242 C224 H2241 110.3 no
C224 C225 H2251 110.6 no
C224 C225 H2253 112.3 no
H2251 C225 H2253 108.2 no
C224 C225 H2252 109.6 no
H2251 C225 H2252 106.3 no
H2253 C225 H2252 109.6 no
N221 C226 C227 114.56(19) yes
N221 C226 H2261 104.8 no
C227 C226 H2261 112.4 no
N221 C226 H2262 108.3 no
C227 C226 H2262 109.1 no
H2261 C226 H2262 107.3 no
C226 C227 C228 111.8(2) yes
C226 C227 H2272 107.6 no
C228 C227 H2272 106.5 no
C226 C227 H2271 107.9 no
C228 C227 H2271 111.5 no
H2272 C227 H2271 111.5 no
C227 C228 C229 112.0(3) yes
C227 C228 H2282 108.6 no
C229 C228 H2282 108.6 no
C227 C228 H2281 107.4 no
C229 C228 H2281 108.5 no
H2282 C228 H2281 111.7 no
C228 C229 H2291 108.2 no
C228 C229 H2292 109.8 no
H2291 C229 H2292 108.9 no
C228 C229 H2293 111.4 no
H2291 C229 H2293 108.3 no
H2292 C229 H2293 110.2 no
N221 C230 C231 116.04(19) yes
N221 C230 H2301 105.3 no
C231 C230 H2301 110.0 no
N221 C230 H2302 106.9 no
C231 C230 H2302 108.7 no
H2301 C230 H2302 109.7 no
C230 C231 C232 110.3(2) yes
C230 C231 H2312 108.8 no
C232 C231 H2312 110.7 no
C230 C231 H2311 106.9 no
C232 C231 H2311 109.4 no
H2312 C231 H2311 110.7 no
C231 C232 C233 111.4(3) yes
C231 C232 H2321 109.4 no
C233 C232 H2321 108.5 no
C231 C232 H2322 106.2 no
C233 C232 H2322 109.5 no
H2321 C232 H2322 111.8 no
C232 C233 H2332 109.7 no
C232 C233 H2331 110.3 no
H2332 C233 H2331 109.1 no
C232 C233 H2333 109.9 no
H2332 C233 H2333 109.4 no
H2331 C233 H2333 108.4 no
N221 C234 C235 114.2(2) yes
N221 C234 H2342 108.2 no
C235 C234 H2342 110.4 no
N221 C234 H2341 105.1 no
C235 C234 H2341 111.3 no
H2342 C234 H2341 107.4 no
C234 C235 C236 111.6(2) yes
C234 C235 H2351 110.2 no
C236 C235 H2351 107.2 no
C234 C235 H2352 108.3 no
C236 C235 H2352 108.8 no
H2351 C235 H2352 110.9 no
C235 C236 C237 112.3(3) yes
C235 C236 H2361 111.6 no
C237 C236 H2361 106.7 no
C235 C236 H2362 105.8 no
C237 C236 H2362 110.7 no
H2361 C236 H2362 109.8 no
C236 C237 H2372 111.3 no
C236 C237 H2371 110.2 no
H2372 C237 H2371 109.4 no
C236 C237 H2373 109.6 no
H2372 C237 H2373 109.4 no
H2371 C237 H2373 106.8 no

loop_
_geom_bond_atom_site_label_1
_geom_bond_atom_site_label_2
_geom_bond_distance
_geom_bond_publ_flag
O1 C1 1.228(3) yes
C1 N11 1.371(4) yes
C1 N31 1.363(4) yes
N11 C12 1.406(4) yes
N11 H111 0.880 no
C12 C13 1.391(4) yes
C12 C17 1.389(4) yes
C13 C14 1.379(5) yes
C13 H131 0.944 no
C14 C15 1.377(5) yes
C14 H141 0.945 no
C15 C16 1.391(5) yes
C15 C18 1.511(4) yes
C16 C17 1.388(5) yes
C16 H161 0.943 no
C17 H171 0.936 no
C18 C19 1.425(8) yes
C18 H183 0.987 no
C18 H182 0.981 no
C18 C23 1.585(7) yes
C18 H181 0.978 no
C18 H184 0.997 no
C19 C20 1.513(8) yes
C19 H192 0.967 no
C19 H191 0.983 no
C20 C21 1.514(9) yes
C20 H202 0.943 no
C20 H201 0.979 no
C21 H211 0.953 no
C21 H212 0.933 no
C21 H213 0.989 no
C23 C24 1.558(7) yes
C23 H232 0.976 no
C23 H231 0.965 no
C24 C25 1.518(8) yes
C24 H242 0.963 no
C24 H241 0.972 no
C25 H251 0.948 no
C25 H253 0.963 no
C25 H252 0.972 no
N31 C32 1.402(4) yes
N31 H311 0.864 no
C32 C33 1.397(4) yes
C32 C37 1.394(4) yes
C33 C34 1.377(5) yes
C33 H331 0.960 no
C34 C35 1.388(5) yes
C34 H341 0.933 no
C35 C36 1.389(5) yes
C35 C38 1.499(5) yes
C36 C37 1.377(5) yes
C36 H361 0.923 no
C37 H371 0.907 no
C38 C39 1.504(5) yes
C38 H381 0.987 no
C38 H382 0.973 no
C39 C40 1.541(5) yes
C39 H391 0.986 no
C39 H392 0.947 no
C40 C41 1.500(6) yes
C40 H402 1.003 no
C40 H401 0.977 no
C41 H411 0.973 no
C41 H413 1.001 no
C41 H412 1.002 no
O2 C2 1.222(3) yes
C2 N51 1.379(3) yes
C2 N71 1.368(3) yes
N51 C52 1.399(3) yes
N51 H511 0.852 no
C52 C53 1.395(3) yes
C52 C57 1.395(4) yes
C53 C54 1.389(4) yes
C53 H531 0.917 no
C54 C55 1.384(4) yes
C54 H541 0.957 no
C55 C56 1.396(4) yes
C55 C58 1.501(4) yes
C56 C57 1.387(4) yes
C56 H561 0.941 no
C57 H571 0.956 no
C58 C59 1.525(4) yes
C58 H581 0.974 no
C58 H582 0.975 no
C59 C60 1.510(4) yes
C59 H592 0.953 no
C59 H591 0.968 no
C60 C61 1.523(5) yes
C60 H601 0.992 no
C60 H602 1.014 no
C61 H611 0.978 no
C61 H612 0.963 no
C61 H613 0.967 no
N71 C72 1.405(3) yes
N71 H711 0.850 no
C72 C73 1.397(4) yes
C72 C77 1.396(4) yes
C73 C74 1.385(4) yes
C73 H731 0.964 no
C74 C75 1.379(4) yes
C74 H741 0.898 no
C75 C76 1.380(4) yes
C75 C78 1.512(4) yes
C76 C77 1.396(4) yes
C76 H761 0.943 no
C77 H771 0.958 no
C78 C79 1.516(4) yes
C78 H781 0.979 no
C78 H782 0.979 no
C79 C80 1.530(4) yes
C79 H792 0.974 no
C79 H791 0.983 no
C80 C81 1.517(5) yes
C80 H802 0.978 no
C80 H801 0.997 no
C81 H811 0.967 no
C81 H812 0.989 no
C81 H813 0.933 no
O3 C3 1.223(3) yes
C3 N91 1.369(3) yes
C3 N111 1.370(4) yes
N91 C92 1.392(4) yes
N91 H911 0.862 no
C92 C93 1.395(4) yes
C92 C97 1.396(4) yes
C93 C94 1.387(4) yes
C93 H931 0.933 no
C94 C95 1.391(4) yes
C94 H941 0.957 no
C95 C96 1.382(4) yes
C95 C98 1.506(4) yes
C96 C97 1.389(4) yes
C96 H961 0.960 no
C97 H971 0.946 no
C98 C99 1.586(7) yes
C98 H981 0.987 no
C98 H983 0.992 no
C98 C103 1.489(8) yes
C98 H984 0.982 no
C98 H982 0.979 no
C99 C100 1.585(8) yes
C99 H991 0.924 no
C99 H992 1.003 no
C100 C101 1.328(8) yes
C100 H1001 1.035 no
C100 H1002 0.954 no
C101 H1013 0.947 no
C101 H1012 0.993 no
C101 H1011 0.967 no
C103 C104 1.554(8) yes
C103 H1032 0.997 no
C103 H1031 0.936 no
C104 C105 1.524(8) yes
C104 H1041 0.972 no
C104 H1042 0.994 no
C105 H1052 0.953 no
C105 H1051 0.942 no
C105 H1053 0.965 no
N111 C112 1.394(4) yes
N111 H1111 0.851 no
C112 C113 1.399(4) yes
C112 C117 1.390(4) yes
C113 C114 1.372(5) yes
C113 H1131 0.908 no
C114 C115 1.388(6) yes
C114 H1141 0.942 no
C115 C116 1.381(6) yes
C115 C118 1.554(9) yes
C115 C116 1.381(6) yes
C115 C122 1.531(6) yes
C116 C117 1.388(4) yes
C116 H1161 0.906 no
C117 H1171 0.919 no
C118 C119 1.531(9) yes
C118 H1181 0.983 no
C118 H1182 0.965 no
C119 C120 1.563(9) yes
C119 H1192 0.982 no
C119 H1191 0.962 no
C120 C121 1.520(9) yes
C120 H1201 0.975 no
C120 H1202 0.966 no
C121 H1211 0.969 no
C121 H1212 0.960 no
C121 H1213 0.962 no
C122 C123 1.535(9) yes
C122 H1222 0.981 no
C122 H1221 0.973 no
C123 C124 1.628(8) yes
C123 H1232 0.967 no
C123 H1231 0.959 no
C124 C125 1.476(9) yes
C124 H1242 0.975 no
C124 H1241 0.977 no
C125 H1251 0.954 no
C125 H1253 0.965 no
C125 H1252 0.984 no
O4 C4 1.227(3) yes
C4 N131 1.369(4) yes
C4 N142 1.369(4) yes
N131 C132 1.401(4) yes
N131 H1311 0.857 no
C132 C133 1.388(4) yes
C132 C137 1.397(4) yes
C133 C134 1.390(4) yes
C133 H1331 0.976 no
C134 C135 1.394(4) yes
C134 H1341 0.959 no
C135 C136 1.384(4) yes
C135 C138 1.497(4) yes
C136 C137 1.383(4) yes
C136 H1361 0.944 no
C137 H1371 0.935 no
C138 C139 1.528(4) yes
C138 H1381 0.973 no
C138 H1382 0.964 no
C139 C140 1.525(4) yes
C139 H1391 0.989 no
C139 H1392 0.968 no
C140 C141 1.519(4) yes
C140 H1401 0.965 no
C140 H1402 0.973 no
C141 H1411 0.951 no
C141 H1412 0.978 no
C141 H1413 0.979 no
N142 C143 1.410(4) yes
N142 H1421 0.863 no
C143 C144 1.389(4) yes
C143 C148 1.392(4) yes
C144 C145 1.377(5) yes
C144 H1441 0.964 no
C145 C146 1.393(5) yes
C145 H1451 0.963 no
C146 C147 1.389(5) yes
C146 C149 1.517(5) yes
C147 C148 1.371(5) yes
C147 H1471 0.938 no
C148 H1481 0.932 no
C149 C150 1.495(6) yes
C149 H1492 0.976 no
C149 H1491 0.969 no
C150 C151 1.574(6) yes
C150 H1501 0.994 no
C150 H1502 1.008 no
C151 C152 1.459(6) yes
C151 H1512 0.968 no
C151 H1511 0.952 no
C152 H1523 0.975 no
C152 H1522 0.977 no
C152 H1521 0.978 no
N201 C202 1.522(3) yes
N201 C206 1.514(3) yes
N201 C210 1.514(3) yes
N201 C214 1.521(3) yes
C202 C203 1.520(4) yes
C202 H2021 0.952 no
C202 H2022 0.968 no
C203 C204 1.495(5) yes
C203 H2031 0.965 no
C203 H2032 1.003 no
C204 C205 1.510(5) yes
C204 H2042 0.981 no
C204 H2041 0.962 no
C205 H2051 0.992 no
C205 H2053 0.969 no
C205 H2052 0.954 no
C206 C207 1.515(4) yes
C206 H2061 0.961 no
C206 H2062 0.959 no
C207 C208 1.523(4) yes
C207 H2072 0.991 no
C207 H2071 0.962 no
C208 C209 1.537(5) yes
C208 H2081 0.982 no
C208 H2082 0.990 no
C209 H2091 0.965 no
C209 H2092 0.966 no
C209 H2093 0.972 no
C210 C211 1.519(5) yes
C210 H2101 0.978 no
C210 H2102 0.985 no
C211 C212 1.475(6) yes
C211 H2112 0.988 no
C211 H2111 0.983 no
C212 C213 1.484(6) yes
C212 H2121 0.988 no
C212 H2122 0.965 no
C213 H2132 0.973 no
C213 H2131 0.965 no
C213 H2133 0.959 no
C214 C215 1.513(4) yes
C214 H2142 0.977 no
C214 H2141 0.988 no
C215 C216 1.526(4) yes
C215 H2151 0.971 no
C215 H2152 0.960 no
C216 C217 1.527(5) yes
C216 H2161 0.956 no
C216 H2162 0.976 no
C217 H2173 0.950 no
C217 H2172 0.945 no
C217 H2171 0.963 no
N221 C222 1.522(3) yes
N221 C226 1.520(3) yes
N221 C230 1.521(3) yes
N221 C234 1.519(3) yes
C222 C223 1.522(3) yes
C222 H2222 0.975 no
C222 H2221 0.978 no
C223 C224 1.519(3) yes
C223 H2231 0.995 no
C223 H2232 0.958 no
C224 C225 1.516(4) yes
C224 H2242 0.976 no
C224 H2241 0.973 no
C225 H2251 0.970 no
C225 H2253 0.950 no
C225 H2252 0.973 no
C226 C227 1.516(4) yes
C226 H2261 0.980 no
C226 H2262 0.954 no
C227 C228 1.523(4) yes
C227 H2272 1.003 no
C227 H2271 0.972 no
C228 C229 1.509(5) yes
C228 H2282 0.980 no
C228 H2281 0.967 no
C229 H2291 0.959 no
C229 H2292 0.970 no
C229 H2293 0.951 no
C230 C231 1.512(3) yes
C230 H2301 0.973 no
C230 H2302 0.992 no
C231 C232 1.523(4) yes
C231 H2312 0.965 no
C231 H2311 1.000 no
C232 C233 1.519(4) yes
C232 H2321 0.974 no
C232 H2322 0.969 no
C233 H2332 0.979 no
C233 H2331 0.968 no
C233 H2333 0.975 no
C234 C235 1.517(4) yes
C234 H2342 0.959 no
C234 H2341 0.984 no
C235 C236 1.516(4) yes
C235 H2351 0.985 no
C235 H2352 0.975 no
C236 C237 1.503(5) yes
C236 H2361 0.957 no
C236 H2362 0.993 no
C237 H2372 0.947 no
C237 H2371 0.959 no
C237 H2373 0.973 no

loop_
_geom_hbond_atom_site_label_D
_geom_hbond_atom_site_label_H
_geom_hbond_atom_site_label_A
_geom_hbond_site_symmetry_A
_geom_hbond_angle_DHA
_geom_hbond_distance_DH
_geom_hbond_distance_HA
_geom_hbond_distance_DA
_geom_hbond_publ_flag
C77 H771 O2 . 121.57 0.958 2.269 2.888(6) yes
C202 H2022 O1 . 165.69 0.968 2.564 3.511(6) yes
C206 H2062 O2 1_455 135.82 0.959 2.482 3.239(6) yes
C212 H2121 C118 1_455 151.0 0.988 2.458 3.356(6) yes
C234 H2342 O4 1_545 172.14 0.959 2.463 3.415(6) yes
